data_1511235
loop_
_publ_author_name
'Hashizume, H.'
'Sudo, N.'
'Carvalho, C.A.M.'

_publ_section_title
;
 Determination of Mg3 B N3 structure from powder diffraction data by
 entropy maximization
;
_journal_name_full
;
Research Laboratory on Engineering Materials, Tokyo Institute of Technology:
 Report
;
_journal_page_first 29
_journal_page_last 40
_journal_volume 19
_journal_year 1994
_chemical_formula_sum 'B Mg3 N3'
_chemical_name_systematic 'Mg3 B N3'
_space_group_IT_number 194
_symmetry_space_group_name_Hall '-P 6c 2c'
_symmetry_space_group_name_H-M 'P 63/m m c'
_cell_angle_alpha 90
_cell_angle_beta 90
_cell_angle_gamma 120
_cell_formula_units_Z 2
_cell_length_a 3.54453
_cell_length_b 3.54453
_cell_length_c 16.03529
_cell_volume 174.472
_citation_journal_id_ASTM RRLTDF
_cod_data_source_file boron0-1_353.cif
_cod_data_source_block B1Mg3N3
_cod_original_cell_volume 174.4716
_cod_original_formula_sum 'B1 Mg3 N3'
_cod_database_code 1511235

loop_
_symmetry_equiv_pos_as_xyz
x,y,z
x-y,x,z+1/2
-y,x-y,z
-x,-y,z+1/2
-x+y,-x,z
y,-x+y,z+1/2
-y,-x,-z+1/2
x-y,-y,-z
x,x-y,-z+1/2
y,x,-z
-x+y,y,-z+1/2
-x,-x+y,-z
-x,-y,-z
-x+y,-x,-z-1/2
y,-x+y,-z
x,y,-z-1/2
x-y,x,-z
-y,x-y,-z-1/2
y,x,z-1/2
-x+y,y,z
-x,-x+y,z-1/2
-y,-x,z
x-y,-y,z-1/2
x,x-y,z

loop_
_atom_site_label
_atom_site_type_symbol
_atom_site_fract_x
_atom_site_fract_y
_atom_site_fract_z
_atom_site_occupancy
_atom_site_U_iso_or_equiv
N1 N-3 0.3333 0.6667 0.25 1 0.0
N2 N-3 0 0 0.0834 1 0.0
Mg2 Mg+2 0.3333 0.6667 0.1231 1 0.0
Mg1 Mg+2 0 0 0.25 1 0.0
B1 B+3 0 0 0 1 0.0
